data_7003246
loop_
_publ_author_name
'Singh, Ashutosh S.'
'Bharadwaj, Parimal K.'

_publ_section_title
;
 Binding of HgCl2 by tripodal ligands controlled by AgPF6: receptors
 for the PF6&#x2212; anion
;
_journal_issue 6
_journal_name_full 'Dalton Transactions'
_journal_page_first 738
_journal_page_last 741
_journal_paper_doi 10.1039/b714654j
_journal_year 2008
_chemical_formula_moiety '2(C27 H25 N4 O3), F8 P, F6 P'
_chemical_formula_sum 'C54 H50 F14 N8 O6 P2'
_chemical_formula_weight 1234.96
_chemical_name_systematic
;
?
;
_space_group_IT_number 148
_symmetry_cell_setting trigonal
_symmetry_Int_Tables_number 148
_symmetry_space_group_name_Hall '-R 3'
_symmetry_space_group_name_H-M 'R -3 :H'
_atom_sites_solution_hydrogens geom
_atom_sites_solution_primary direct
_atom_sites_solution_secondary difmap
_audit_creation_method SHELXL-97
_cell_angle_alpha 90
_cell_angle_beta 90
_cell_angle_gamma 120
_cell_formula_units_Z 3
_cell_length_a 13.3330(17)
_cell_length_b 13.3330(17)
_cell_length_c 26.773(4)
_cell_measurement_reflns_used 600
_cell_measurement_temperature 100(2)
_cell_measurement_theta_max +28.0
_cell_measurement_theta_min 2.11
_cell_volume 4121.8(10)
_computing_cell_refinement 'SAINT 6.45 ( Bruker, 2003)'
_computing_data_collection 'SMART 5.628 (Bruker, 2003)'
_computing_data_reduction 'SAINT 6.45 ( Bruker, 2003)'
_computing_molecular_graphics 'Diamond 2.1e'
_computing_publication_material SHELXL-97
_computing_structure_refinement 'SHELXL-97 (Sheldrick, 1997)'
_computing_structure_solution SIR-97
_diffrn_ambient_temperature 100(2)
_diffrn_measured_fraction_theta_full 0.999
_diffrn_measured_fraction_theta_max 0.999
_diffrn_measurement_device_type CCD
_diffrn_measurement_method phi-omega
_diffrn_radiation_monochromator graphite
_diffrn_radiation_source 'fine-focus sealed-tube'
_diffrn_radiation_type MoK\a
_diffrn_radiation_wavelength 0.71073
_diffrn_reflns_av_R_equivalents 0.0436
_diffrn_reflns_av_sigmaI/netI 0.0431
_diffrn_reflns_limit_h_max 8
_diffrn_reflns_limit_h_min -15
_diffrn_reflns_limit_k_max 15
_diffrn_reflns_limit_k_min -14
_diffrn_reflns_limit_l_max 30
_diffrn_reflns_limit_l_min -31
_diffrn_reflns_number 6983
_diffrn_reflns_theta_full 24.71
_diffrn_reflns_theta_max 24.71
_diffrn_reflns_theta_min 2.28
_exptl_absorpt_coefficient_mu 0.185
_exptl_absorpt_correction_T_max 0.9745
_exptl_absorpt_correction_T_min 0.9586
_exptl_absorpt_correction_type empirical
_exptl_absorpt_process_details 'Bruker SADABS'
_exptl_crystal_colour colourless
_exptl_crystal_density_diffrn 1.493
_exptl_crystal_density_method 'not measured'
_exptl_crystal_description block
_exptl_crystal_F_000 1902
_exptl_crystal_size_max 0.23
_exptl_crystal_size_mid 0.15
_exptl_crystal_size_min 0.14
_refine_diff_density_max 0.326
_refine_diff_density_min -0.636
_refine_diff_density_rms 0.084
_refine_ls_extinction_coef 0.0006(4)
_refine_ls_extinction_expression Fc^*^=kFc[1+0.001xFc^2^\l^3^/sin(2\q)]^-1/4^
_refine_ls_extinction_method SHELXL
_refine_ls_goodness_of_fit_ref 1.143
_refine_ls_hydrogen_treatment mixed
_refine_ls_matrix_type full
_refine_ls_number_parameters 129
_refine_ls_number_reflns 1564
_refine_ls_number_restraints 0
_refine_ls_restrained_S_all 1.143
_refine_ls_R_factor_all 0.0664
_refine_ls_R_factor_gt 0.0577
_refine_ls_shift/su_max 0.002
_refine_ls_shift/su_mean 0.000
_refine_ls_structure_factor_coef Fsqd
_refine_ls_weighting_details 'calc w=1/[\s^2^(Fo^2^)+(0.0701P)^2^+15.5923P] where P=(Fo^2^+2Fc^2^)/3'
_refine_ls_weighting_scheme calc
_refine_ls_wR_factor_gt 0.1500
_refine_ls_wR_factor_ref 0.1548
_reflns_number_gt 1344
_reflns_number_total 1564
_reflns_threshold_expression >2sigma(I)
_cod_data_source_file b714654j.txt
_cod_data_source_block Compound6.CIF
_cod_original_sg_symbol_H-M R-3
_cod_original_formula_sum 'C54 H50 F14 N8 O6 P2 '
_cod_database_code 7003246

loop_
_symmetry_equiv_pos_as_xyz
'x, y, z'
'-y, x-y, z'
'-x+y, -x, z'
'x+2/3, y+1/3, z+1/3'
'-y+2/3, x-y+1/3, z+1/3'
'-x+y+2/3, -x+1/3, z+1/3'
'x+1/3, y+2/3, z+2/3'
'-y+1/3, x-y+2/3, z+2/3'
'-x+y+1/3, -x+2/3, z+2/3'
'-x, -y, -z'
'y, -x+y, -z'
'x-y, x, -z'
'-x+2/3, -y+1/3, -z+1/3'
'y+2/3, -x+y+1/3, -z+1/3'
'x-y+2/3, x+1/3, -z+1/3'
'-x+1/3, -y+2/3, -z+2/3'
'y+1/3, -x+y+2/3, -z+2/3'
'x-y+1/3, x+2/3, -z+2/3'

loop_
_atom_site_label
_atom_site_type_symbol
_atom_site_fract_x
_atom_site_fract_y
_atom_site_fract_z
_atom_site_U_iso_or_equiv
_atom_site_adp_type
_atom_site_occupancy
_atom_site_symmetry_multiplicity
_atom_site_calc_flag
_atom_site_refinement_flags
_atom_site_disorder_assembly
_atom_site_disorder_group
P1 P 0.6667 0.3333 0.8333 0.0141(5) Uani 1 6 d S . .
P2 P 0.0000 0.0000 0.0000 0.0487(7) Uani 1 6 d S . .
F1 F 0.55617(14) 0.25736(15) 0.86784(6) 0.0260(5) Uani 1 1 d . . .
F2 F 0.0000 0.0000 -0.05923(15) 0.0677(13) Uani 1 3 d S . .
F3 F -0.049(5) 0.080(4) 0.0012(3) 0.245(7) Uani 1 1 d . . .
O1 O 0.06667(17) 0.17328(17) 0.74760(7) 0.0200(5) Uani 1 1 d . . .
N1 N 0.0000 0.0000 0.68028(14) 0.0154(9) Uani 1 3 d S . .
H1N H 0.0000 0.0000 0.7138 0.020 Uiso 1 3 d S . .
N2 N -0.0235(2) 0.4288(2) 0.94441(10) 0.0272(7) Uani 1 1 d . . .
C1 C 0.0776(2) 0.1237(2) 0.66464(10) 0.0176(7) Uani 1 1 d . . .
H1A H 0.0624 0.1334 0.6293 0.021 Uiso 1 1 calc R . .
H1B H 0.1596 0.1438 0.6676 0.021 Uiso 1 1 calc R . .
C2 C 0.0561(3) 0.2035(3) 0.69725(10) 0.0192(7) Uani 1 1 d . . .
H2B H 0.1139 0.2855 0.6904 0.023 Uiso 1 1 calc R . .
H2A H -0.0223 0.1918 0.6912 0.023 Uiso 1 1 calc R . .
C3 C 0.0398(2) 0.2249(2) 0.78550(10) 0.0170(6) Uani 1 1 d . . .
C4 C 0.0124(2) 0.3117(3) 0.77835(11) 0.0206(7) Uani 1 1 d . . .
H4 H 0.0079 0.3365 0.7456 0.025 Uiso 1 1 calc R . .
C5 C -0.0082(2) 0.3616(3) 0.81957(11) 0.0207(7) Uani 1 1 d . . .
H5 H -0.0266 0.4212 0.8152 0.025 Uiso 1 1 calc R . .
C6 C -0.0020(2) 0.3244(2) 0.86733(10) 0.0192(7) Uani 1 1 d . . .
C7 C 0.0230(2) 0.2354(2) 0.87419(11) 0.0193(7) Uani 1 1 d . . .
H7 H 0.0259 0.2092 0.9069 0.023 Uiso 1 1 calc R . .
C8 C 0.0434(2) 0.1859(2) 0.83325(10) 0.0183(7) Uani 1 1 d . . .
H8 H 0.0599 0.1249 0.8376 0.022 Uiso 1 1 calc R . .
C9 C -0.0156(2) 0.3817(3) 0.91012(12) 0.0207(7) Uani 1 1 d . . .

loop_
_atom_site_aniso_label
_atom_site_aniso_U_11
_atom_site_aniso_U_22
_atom_site_aniso_U_33
_atom_site_aniso_U_23
_atom_site_aniso_U_13
_atom_site_aniso_U_12
P1 0.0137(6) 0.0137(6) 0.0149(9) 0.000 0.000 0.0068(3)
P2 0.0581(11) 0.0581(11) 0.0300(13) 0.000 0.000 0.0290(5)
F1 0.0195(9) 0.0266(10) 0.0261(10) 0.0048(8) 0.0068(7) 0.0072(8)
F2 0.085(2) 0.085(2) 0.033(2) 0.000 0.000 0.0425(11)
F3 0.447(19) 0.375(18) 0.113(3) 0.010(5) 0.017(5) 0.355(17)
O1 0.0251(11) 0.0248(11) 0.0154(10) -0.0051(8) -0.0039(8) 0.0164(9)
N1 0.0194(14) 0.0194(14) 0.0074(18) 0.000 0.000 0.0097(7)
N2 0.0241(14) 0.0268(15) 0.0243(15) -0.0035(12) 0.0042(11) 0.0080(12)
C1 0.0174(14) 0.0164(15) 0.0156(14) 0.0019(11) 0.0015(11) 0.0059(12)
C2 0.0213(15) 0.0214(15) 0.0143(14) -0.0002(12) -0.0013(12) 0.0103(13)
C3 0.0115(14) 0.0192(15) 0.0179(14) -0.0045(12) -0.0023(11) 0.0059(12)
C4 0.0194(15) 0.0234(16) 0.0201(15) -0.0017(12) -0.0028(12) 0.0115(13)
C5 0.0143(14) 0.0204(15) 0.0280(17) -0.0025(13) -0.0014(12) 0.0091(12)
C6 0.0122(14) 0.0205(15) 0.0205(16) -0.0046(12) 0.0005(11) 0.0048(12)
C7 0.0148(14) 0.0198(15) 0.0178(15) -0.0008(12) -0.0005(11) 0.0046(12)
C8 0.0150(14) 0.0149(14) 0.0228(15) -0.0026(12) -0.0023(12) 0.0059(12)
C9 0.0130(14) 0.0206(15) 0.0241(16) -0.0014(13) 0.0009(12) 0.0050(12)

loop_
_atom_type_symbol
_atom_type_description
_atom_type_scat_dispersion_real
_atom_type_scat_dispersion_imag
_atom_type_scat_source
C C 0.0033 0.0016 'International Tables Vol C Tables 4.2.6.8 and 6.1.1.4'
H H 0.0000 0.0000 'International Tables Vol C Tables 4.2.6.8 and 6.1.1.4'
P P 0.1023 0.0942 'International Tables Vol C Tables 4.2.6.8 and 6.1.1.4'
F F 0.0171 0.0103 'International Tables Vol C Tables 4.2.6.8 and 6.1.1.4'
N N 0.0061 0.0033 'International Tables Vol C Tables 4.2.6.8 and 6.1.1.4'
O O 0.0106 0.0060 'International Tables Vol C Tables 4.2.6.8 and 6.1.1.4'

loop_
_geom_angle_atom_site_label_1
_geom_angle_atom_site_label_2
_geom_angle_atom_site_label_3
_geom_angle
_geom_angle_site_symmetry_1
_geom_angle_site_symmetry_3
_geom_angle_publ_flag
F1 P1 F1 180.00(11) 17_556 2_655 ?
F1 P1 F1 90.04(9) 17_556 . ?
F1 P1 F1 89.96(9) 2_655 . ?
F1 P1 F1 90.04(9) 17_556 3_665 ?
F1 P1 F1 89.96(9) 2_655 3_665 ?
F1 P1 F1 89.96(9) . 3_665 ?
F1 P1 F1 89.96(9) 17_556 16_656 ?
F1 P1 F1 90.04(9) 2_655 16_656 ?
F1 P1 F1 180.00(10) . 16_656 ?
F1 P1 F1 90.04(9) 3_665 16_656 ?
F1 P1 F1 89.96(9) 17_556 18_546 ?
F1 P1 F1 90.04(9) 2_655 18_546 ?
F1 P1 F1 90.04(9) . 18_546 ?
F1 P1 F1 180.00(9) 3_665 18_546 ?
F1 P1 F1 89.96(9) 16_656 18_546 ?
F3 P2 F3 119.95(3) 3 2 ?
F3 P2 F3 60.05(3) 3 11 ?
F3 P2 F3 180.0(5) 2 11 ?
F3 P2 F3 119.95(3) 3 . ?
F3 P2 F3 119.95(3) 2 . ?
F3 P2 F3 60.05(3) 11 . ?
F3 P2 F3 60.05(3) 3 10 ?
F3 P2 F3 60.05(3) 2 10 ?
F3 P2 F3 119.95(3) 11 10 ?
F3 P2 F3 180.0(13) . 10 ?
F3 P2 F3 180(4) 3 12 ?
F3 P2 F3 60.05(3) 2 12 ?
F3 P2 F3 119.95(3) 11 12 ?
F3 P2 F3 60.05(3) . 12 ?
F3 P2 F3 119.95(3) 10 12 ?
F3 P2 F2 91.3(3) 3 . ?
F3 P2 F2 91.3(3) 2 . ?
F3 P2 F2 88.7(3) 11 . ?
F3 P2 F2 91.3(3) . . ?
F3 P2 F2 88.7(3) 10 . ?
F3 P2 F2 88.7(3) 12 . ?
F3 P2 F2 88.7(3) 3 10 ?
F3 P2 F2 88.7(3) 2 10 ?
F3 P2 F2 91.3(3) 11 10 ?
F3 P2 F2 88.7(3) . 10 ?
F3 P2 F2 91.3(3) 10 10 ?
F3 P2 F2 91.3(3) 12 10 ?
F2 P2 F2 180.0 . 10 ?
P2 F3 F3 59.976(14) . 11 ?
P2 F3 F3 59.976(14) . 12 ?
F3 F3 F3 119.81(11) 11 12 ?
C3 O1 C2 117.9(2) . . ?
C1 N1 C1 112.56(15) 2 . ?
C1 N1 C1 112.56(15) 2 3 ?
C1 N1 C1 112.56(15) . 3 ?
C1 N1 H1N 106.2 2 . ?
C1 N1 H1N 106.2 . . ?
C1 N1 H1N 106.2 3 . ?
N1 C1 C2 110.1(2) . . ?
N1 C1 H1A 109.6 . . ?
C2 C1 H1A 109.6 . . ?
N1 C1 H1B 109.6 . . ?
C2 C1 H1B 109.6 . . ?
H1A C1 H1B 108.2 . . ?
O1 C2 C1 105.4(2) . . ?
O1 C2 H2B 110.7 . . ?
C1 C2 H2B 110.7 . . ?
O1 C2 H2A 110.7 . . ?
C1 C2 H2A 110.7 . . ?
H2B C2 H2A 108.8 . . ?
O1 C3 C8 115.3(2) . . ?
O1 C3 C4 124.0(3) . . ?
C8 C3 C4 120.7(3) . . ?
C5 C4 C3 119.2(3) . . ?
C5 C4 H4 120.4 . . ?
C3 C4 H4 120.4 . . ?
C4 C5 C6 120.1(3) . . ?
C4 C5 H5 120.0 . . ?
C6 C5 H5 120.0 . . ?
C5 C6 C7 120.4(3) . . ?
C5 C6 C9 119.9(3) . . ?
C7 C6 C9 119.6(3) . . ?
C8 C7 C6 119.5(3) . . ?
C8 C7 H7 120.3 . . ?
C6 C7 H7 120.3 . . ?
C7 C8 C3 120.1(3) . . ?
C7 C8 H8 119.9 . . ?
C3 C8 H8 119.9 . . ?
N2 C9 C6 178.3(3) . . ?

loop_
_geom_bond_atom_site_label_1
_geom_bond_atom_site_label_2
_geom_bond_distance
_geom_bond_site_symmetry_2
_geom_bond_publ_flag
P1 F1 1.5993(16) 17_556 ?
P1 F1 1.5993(16) 2_655 ?
P1 F1 1.5993(17) . ?
P1 F1 1.5993(16) 3_665 ?
P1 F1 1.5993(17) 16_656 ?
P1 F1 1.5994(16) 18_546 ?
P2 F3 1.504(7) 3 ?
P2 F3 1.504(7) 2 ?
P2 F3 1.504(7) 11 ?
P2 F3 1.504(7) . ?
P2 F3 1.504(7) 10 ?
P2 F3 1.504(7) 12 ?
P2 F2 1.586(4) . ?
P2 F2 1.586(4) 10 ?
F3 F3 1.506(7) 11 ?
F3 F3 1.506(7) 12 ?
O1 C3 1.370(3) . ?
O1 C2 1.434(3) . ?
N1 C1 1.503(3) 2 ?
N1 C1 1.503(3) . ?
N1 C1 1.503(3) 3 ?
N1 H1N 0.8975 . ?
N2 C9 1.146(4) . ?
C1 C2 1.511(4) . ?
C1 H1A 0.9900 . ?
C1 H1B 0.9900 . ?
C2 H2B 0.9900 . ?
C2 H2A 0.9900 . ?
C3 C8 1.390(4) . ?
C3 C4 1.390(4) . ?
C4 C5 1.385(4) . ?
C4 H4 0.9500 . ?
C5 C6 1.389(4) . ?
C5 H5 0.9500 . ?
C6 C7 1.397(4) . ?
C6 C9 1.438(4) . ?
C7 C8 1.375(4) . ?
C7 H7 0.9500 . ?
C8 H8 0.9500 . ?

loop_
_geom_torsion_atom_site_label_1
_geom_torsion_atom_site_label_2
_geom_torsion_atom_site_label_3
_geom_torsion_atom_site_label_4
_geom_torsion
_geom_torsion_site_symmetry_1
_geom_torsion_site_symmetry_2
_geom_torsion_site_symmetry_3
_geom_torsion_site_symmetry_4
_geom_torsion_publ_flag
F3 P2 F3 F3 4.4(12) 3 . . 11 ?
F3 P2 F3 F3 180.0 2 . . 11 ?
F3 P2 F3 F3 101(19) 10 . . 11 ?
F3 P2 F3 F3 -175.6(12) 12 . . 11 ?
F2 P2 F3 F3 -87.8(6) . . . 11 ?
F2 P2 F3 F3 92.2(6) 10 . . 11 ?
F3 P2 F3 F3 180.0 3 . . 12 ?
F3 P2 F3 F3 -4.4(12) 2 . . 12 ?
F3 P2 F3 F3 175.6(12) 11 . . 12 ?
F3 P2 F3 F3 -84(19) 10 . . 12 ?
F2 P2 F3 F3 87.8(6) . . . 12 ?
F2 P2 F3 F3 -92.2(6) 10 . . 12 ?
C1 N1 C1 C2 74.0(4) 2 . . . ?
C1 N1 C1 C2 -157.5(2) 3 . . . ?
C3 O1 C2 C1 -173.7(2) . . . . ?
N1 C1 C2 O1 52.6(3) . . . . ?
C2 O1 C3 C8 175.4(2) . . . . ?
C2 O1 C3 C4 -5.6(4) . . . . ?
O1 C3 C4 C5 -177.1(3) . . . . ?
C8 C3 C4 C5 1.8(4) . . . . ?
C3 C4 C5 C6 -0.3(4) . . . . ?
C4 C5 C6 C7 -1.1(4) . . . . ?
C4 C5 C6 C9 175.7(3) . . . . ?
C5 C6 C7 C8 1.1(4) . . . . ?
C9 C6 C7 C8 -175.8(3) . . . . ?
C6 C7 C8 C3 0.5(4) . . . . ?
O1 C3 C8 C7 177.1(2) . . . . ?
C4 C3 C8 C7 -1.9(4) . . . . ?
C5 C6 C9 N2 -103(11) . . . . ?
C7 C6 C9 N2 74(11) . . . . ?
